data_9013591
loop_
_publ_author_name
'Kyono, A.'

_publ_section_title
;Molecular conformation and anion configuration variations for As4S4 and
 As4Se4 in an anion-substituted solid solution Locality: synthetic Note:
 S1Se2-9
;
_journal_name_full 'American Mineralogist'
_journal_page_first 451
_journal_page_last 460
_journal_paper_doi 10.2138/am.2009.3075
_journal_volume 94
_journal_year 2009
_chemical_compound_source Synthetic
_chemical_formula_structural As4Se4
_chemical_formula_sum 'As S0.44 Se0.56'
_space_group_IT_number 14
_symmetry_space_group_name_Hall '-P 2yn'
_symmetry_space_group_name_H-M 'P 1 21/n 1'
_cell_angle_alpha 90
_cell_angle_beta 106.524
_cell_angle_gamma 90
_cell_length_a 9.4924
_cell_length_b 13.6952
_cell_length_c 6.6808
_cell_volume 832.637
_database_code_amcsd 0004881
_exptl_crystal_density_diffrn 4.251
_cod_original_formula_sum 'As (S.44 Se.56)'
_cod_database_code 9013591
_amcsd_formula_title As4Se4

loop_
_space_group_symop_operation_xyz
x,y,z
1/2+x,1/2-y,1/2+z
1/2-x,1/2+y,1/2-z
-x,-y,-z

loop_
_atom_site_aniso_label
_atom_site_aniso_U_11
_atom_site_aniso_U_22
_atom_site_aniso_U_33
_atom_site_aniso_U_12
_atom_site_aniso_U_13
_atom_site_aniso_U_23
As1 0.02890 0.02250 0.02790 -0.00110 0.00480 -0.00230
As2 0.02070 0.02750 0.03030 0.00050 0.00740 0.00010
As3 0.02310 0.03010 0.02140 -0.00110 0.00470 -0.00570
As4 0.02270 0.03020 0.02950 0.00560 0.00060 0.00320
SX1 0.03190 0.02580 0.02670 -0.00070 0.00800 -0.00030
SeX1 0.03190 0.02580 0.02670 -0.00070 0.00800 -0.00030
SX2 0.02170 0.02640 0.02700 0.00070 0.00670 0.00520
SeX2 0.02170 0.02640 0.02700 0.00070 0.00670 0.00520
SX3 0.02600 0.02560 0.03070 0.00160 0.00590 0.00440
SeX3 0.02600 0.02560 0.03070 0.00160 0.00590 0.00440
SX4 0.03090 0.03280 0.03080 0.00430 0.01570 -0.00600
SeX4 0.03090 0.03280 0.03080 0.00430 0.01570 -0.00600

loop_
_atom_site_label
_atom_site_fract_x
_atom_site_fract_y
_atom_site_fract_z
_atom_site_occupancy
_atom_site_U_iso_or_equiv
_atom_site_type_symbol
_atom_site_attached_hydrogens
As1 0.11760 -0.01948 0.75880 1.00000 0.02710 As 0
As2 0.42500 0.14038 0.86080 1.00000 0.02620 As 0
As3 0.32300 0.12955 0.17610 1.00000 0.02520 As 0
As4 0.03990 0.16054 0.70750 1.00000 0.02890 As 0
SX1 0.34364 -0.00878 0.69745 0.38600 0.02820 S 0
SeX1 0.34364 -0.00878 0.69745 0.61400 0.02820 Se 0
SX2 0.21381 -0.02497 0.11841 0.35500 0.02510 S 0
SeX2 0.21381 -0.02497 0.11841 0.64500 0.02510 Se 0
SX3 0.24111 0.22904 0.64050 0.57400 0.02790 S 0
SeX3 0.24111 0.22904 0.64050 0.42600 0.02790 Se 0
SX4 0.10905 0.21458 0.05497 0.44600 0.03000 S 0
SeX4 0.10905 0.21458 0.05497 0.55400 0.03000 Se 0

loop_
_cod_changelog_entry_id
_cod_changelog_entry_author
_cod_changelog_entry_date
_cod_changelog_entry_text
1
;cod-tools version 3.8.0
Id: cif_guess_AMCSD_atom_types 9581 2023-05-17 12:35:41Z saulius
;
2023-05-23T09:24:45+03:00
;Derived atom types and hydrogen counts
from atom names that follow the AMCSD naming convention
(Wat == water, O-H == hydroxyl).
;

loop_
_cod_related_entry_id
_cod_related_entry_database
_cod_related_entry_code
1 AMCSD 0004881

_cell_formula_units_Z 16
